data_4332525
loop_
_publ_author_name
'Manimaran, Bala.'
'Lai, Liang-Jian'
'Thanasekaran, P.'
'Wu, Jing-Yun'
'Liao, Rong-Tang'
'Tseng, Tien-Wen'
'Liu, Yen-Hsiang'
'Lee, Gene-Hsiang'
'Peng, Shie-Ming'
'Lu, Kuang-Lieh'

_publ_section_title
;
 CH&#x00B7;&#x00B7;&#x00B7;\p Interaction for Rhenium-Based
 Rectangles:&#x00A0; An Interaction That Is Rarely Designed into a
 Host&#x2212;Guest Pair
;
_journal_issue 20
_journal_name_full 'Inorganic Chemistry'
_journal_page_first 8070
_journal_page_last 8077
_journal_paper_doi 10.1021/ic0604720
_journal_volume 45
_journal_year 2006
_chemical_formula_sum 'C60 H76 Ag2 N6 O22 Re4 S4'
_chemical_formula_weight 2322.05
_chemical_name_systematic
; 
 ? 
;
_space_group_IT_number 14
_symmetry_cell_setting monoclinic
_symmetry_space_group_name_Hall '-P 2ybc'
_symmetry_space_group_name_H-M 'P 1 21/c 1'
_atom_sites_solution_hydrogens geom
_atom_sites_solution_primary direct
_atom_sites_solution_secondary difmap
_audit_creation_method SHELXL-97
_cell_angle_alpha 90.00
_cell_angle_beta 106.5641(5)
_cell_angle_gamma 90.00
_cell_formula_units_Z 2
_cell_length_a 11.7531(1)
_cell_length_b 18.0464(2)
_cell_length_c 18.7263(2)
_cell_measurement_reflns_used all
_cell_measurement_temperature 150(1)
_cell_measurement_theta_max 27.50
_cell_measurement_theta_min 1.60
_cell_volume 3807.04(7)
_computing_cell_refinement DENZO-SMN
_computing_data_collection 'NONIUS COLLECT'
_computing_data_reduction DENZO-SMN
_computing_molecular_graphics SHELXTL
_computing_publication_material SHELXTL
_computing_structure_refinement 'SHELXL-97 (Sheldrick, 1997)'
_computing_structure_solution 'SHELXS-97 (Sheldrick, 1990)'
_diffrn_ambient_temperature 150(1)
_diffrn_measured_fraction_theta_full 1.000
_diffrn_measured_fraction_theta_max 1.000
_diffrn_measurement_device_type 'NONIUS KappaCCD'
_diffrn_measurement_method 'phi and omega scans'
_diffrn_radiation_monochromator graphite
_diffrn_radiation_source 'fine-focus sealed tube'
_diffrn_radiation_type MoK\a
_diffrn_radiation_wavelength 0.71073
_diffrn_reflns_av_R_equivalents 0.0629
_diffrn_reflns_av_sigmaI/netI 0.0535
_diffrn_reflns_limit_h_max 13
_diffrn_reflns_limit_h_min -15
_diffrn_reflns_limit_k_max 21
_diffrn_reflns_limit_k_min -23
_diffrn_reflns_limit_l_max 24
_diffrn_reflns_limit_l_min -24
_diffrn_reflns_number 29301
_diffrn_reflns_theta_full 27.50
_diffrn_reflns_theta_max 27.50
_diffrn_reflns_theta_min 1.60
_diffrn_standards_decay_% 0
_exptl_absorpt_coefficient_mu 7.020
_exptl_absorpt_correction_T_max 0.752
_exptl_absorpt_correction_T_min 0.484
_exptl_absorpt_correction_type multi-scan
_exptl_crystal_colour yellow
_exptl_crystal_density_diffrn 2.026
_exptl_crystal_density_meas ?
_exptl_crystal_density_method 'not measured'
_exptl_crystal_description plate
_exptl_crystal_F_000 2224
_exptl_crystal_size_max 0.20
_exptl_crystal_size_mid 0.12
_exptl_crystal_size_min 0.05
_refine_diff_density_max 2.382
_refine_diff_density_min -2.065
_refine_diff_density_rms 0.501
_refine_ls_extinction_coef 0.00383(14)
_refine_ls_extinction_expression Fc^*^=kFc[1+0.001xFc^2^\l^3^/sin(2\q)]^-1/4^
_refine_ls_extinction_method SHELXL
_refine_ls_goodness_of_fit_ref 1.123
_refine_ls_hydrogen_treatment mixed
_refine_ls_matrix_type full
_refine_ls_number_parameters 442
_refine_ls_number_reflns 8747
_refine_ls_number_restraints 0
_refine_ls_restrained_S_all 1.123
_refine_ls_R_factor_all 0.0616
_refine_ls_R_factor_gt 0.0396
_refine_ls_shift/su_max 0.001
_refine_ls_shift/su_mean 0.000
_refine_ls_structure_factor_coef Fsqd
_refine_ls_weighting_details 'calc w=1/[\s^2^(Fo^2^)+(0.0665P)^2^+0.0000P] where P=(Fo^2^+2Fc^2^)/3'
_refine_ls_weighting_scheme calc
_refine_ls_wR_factor_gt 0.0878
_refine_ls_wR_factor_ref 0.1176
_reflns_number_gt 6903
_reflns_number_total 8747
_reflns_threshold_expression >2sigma(I)
_cod_data_source_file ic0604720sup2.cif
_cod_data_source_block ic8411
_cod_depositor_comments
;
The following automatic conversions were performed:

'_symmetry_cell_setting' value 'Monoclinic' changed to 'monoclinic'
according to /home/saulius/struct/CIF-dictionaries/cif_core.dic
dictionary named 'cif_core.dic' version 2.4.2 from 2011-04-26.

Automatic conversion script
Id: cif_fix_values 1891 2012-01-12 08:04:46Z andrius 

The following automatic conversions were performed:

'_exptl_crystal_density_meas' value 'not_measured' was changed to '?'
- the value is perceived as not measured.

Automatic conversion script
Id: cif_fix_values 3008 2015-01-20 13:52:24Z robertas 
;
_cod_original_sg_symbol_H-M P2(1)/c
_cod_database_code 4332525

loop_
_symmetry_equiv_pos_as_xyz
'x, y, z'
'-x, y+1/2, -z+1/2'
'-x, -y, -z'
'x, -y-1/2, z-1/2'

loop_
_atom_site_label
_atom_site_type_symbol
_atom_site_fract_x
_atom_site_fract_y
_atom_site_fract_z
_atom_site_U_iso_or_equiv
_atom_site_adp_type
_atom_site_occupancy
_atom_site_symmetry_multiplicity
_atom_site_calc_flag
_atom_site_refinement_flags
_atom_site_disorder_assembly
_atom_site_disorder_group
Re1 Re 0.13274(2) 0.235344(14) -0.195459(14) 0.02188(10) Uani 1 1 d . . .
Re2 Re 0.20004(2) 0.043272(14) -0.263332(14) 0.02120(10) Uani 1 1 d . . .
Ag1 Ag 0.40363(5) 0.09054(3) -0.04489(3) 0.03367(15) Uani 1 1 d . . .
S1 S 0.29710(14) 0.13936(9) -0.16722(9) 0.0229(3) Uani 1 1 d . . .
S2 S 0.03149(14) 0.13346(9) -0.28007(9) 0.0227(3) Uani 1 1 d . . .
O1 O -0.0855(5) 0.3346(3) -0.2521(3) 0.0431(13) Uani 1 1 d . . .
O2 O 0.2354(5) 0.3099(3) -0.3107(3) 0.0386(12) Uani 1 1 d . . .
O3 O 0.2653(6) 0.3504(3) -0.0808(3) 0.0522(16) Uani 1 1 d . . .
O4 O 0.2764(5) 0.1240(3) -0.3865(3) 0.0389(12) Uani 1 1 d . . .
O5 O 0.0568(5) -0.0677(3) -0.3792(3) 0.0372(12) Uani 1 1 d . . .
O6 O 0.4152(5) -0.0607(3) -0.2354(3) 0.0437(14) Uani 1 1 d . . .
O7 O 0.4499(5) 0.0098(3) 0.0548(3) 0.0448(14) Uani 1 1 d . . .
O8 O 0.3754(5) -0.0582(3) 0.1243(3) 0.0531(16) Uani 1 1 d . . .
O9 O 0.2889(5) 0.0434(3) 0.0778(4) 0.0568(17) Uani 1 1 d . . .
O10 O 0.5612(4) 0.1637(3) 0.0373(3) 0.0400(13) Uani 1 1 d . . .
N1 N 0.0601(4) 0.1819(3) -0.1115(3) 0.0214(11) Uani 1 1 d . . .
N2 N 0.1417(4) -0.0089(3) -0.1717(3) 0.0219(11) Uani 1 1 d . . .
N3 N 0.3708(5) -0.0014(3) 0.0869(3) 0.0308(13) Uani 1 1 d . . .
C1 C -0.0026(6) 0.2983(4) -0.2286(4) 0.0292(15) Uani 1 1 d . . .
C2 C 0.1967(6) 0.2812(4) -0.2673(4) 0.0278(15) Uani 1 1 d . . .
C3 C 0.2147(6) 0.3067(4) -0.1234(4) 0.0323(16) Uani 1 1 d . . .
C4 C 0.2488(6) 0.0931(4) -0.3407(4) 0.0262(14) Uani 1 1 d . . .
C5 C 0.1100(6) -0.0261(4) -0.3356(4) 0.0273(15) Uani 1 1 d . . .
C6 C 0.3351(6) -0.0213(4) -0.2443(4) 0.0281(15) Uani 1 1 d . . .
C7 C -0.0539(6) 0.1589(4) -0.1258(4) 0.0271(15) Uani 1 1 d . . .
H7A H -0.1053 0.1649 -0.1748 0.033 Uiso 1 1 calc R . .
C8 C -0.0990(6) 0.1272(4) -0.0727(4) 0.0274(15) Uani 1 1 d . . .
H8A H -0.1794 0.1115 -0.0857 0.033 Uiso 1 1 calc R . .
C9 C -0.0270(6) 0.1182(4) -0.0003(4) 0.0241(14) Uani 1 1 d . . .
C10 C 0.0885(6) 0.1453(4) 0.0154(4) 0.0257(14) Uani 1 1 d . . .
H10A H 0.1398 0.1432 0.0648 0.031 Uiso 1 1 calc R . .
C11 C 0.1279(6) 0.1750(4) -0.0405(4) 0.0295(15) Uani 1 1 d . . .
H11A H 0.2077 0.1917 -0.0285 0.035 Uiso 1 1 calc R . .
C12 C 0.0265(6) -0.0110(4) -0.1729(4) 0.0252(14) Uani 1 1 d . . .
H12A H -0.0302 0.0126 -0.2129 0.030 Uiso 1 1 calc R . .
C13 C -0.0130(6) -0.0460(4) -0.1183(4) 0.0274(15) Uani 1 1 d . . .
H13A H -0.0951 -0.0458 -0.1214 0.033 Uiso 1 1 calc R . .
C14 C 0.0679(6) -0.0815(3) -0.0591(4) 0.0230(14) Uani 1 1 d . . .
C15 C 0.1868(6) -0.0800(4) -0.0581(4) 0.0249(14) Uani 1 1 d . . .
H15A H 0.2451 -0.1039 -0.0190 0.030 Uiso 1 1 calc R . .
C16 C 0.2196(6) -0.0435(4) -0.1144(4) 0.0255(14) Uani 1 1 d . . .
H16A H 0.3013 -0.0429 -0.1125 0.031 Uiso 1 1 calc R . .
C17 C 0.4239(6) 0.1756(4) -0.1964(4) 0.0274(15) Uani 1 1 d . . .
H17A H 0.4742 0.1336 -0.2028 0.033 Uiso 1 1 calc R . .
H17B H 0.3934 0.2004 -0.2453 0.033 Uiso 1 1 calc R . .
C18 C 0.4995(7) 0.2300(4) -0.1413(4) 0.0366(18) Uani 1 1 d . . .
H18A H 0.5271 0.2063 -0.0916 0.044 Uiso 1 1 calc R . .
H18B H 0.4508 0.2736 -0.1369 0.044 Uiso 1 1 calc R . .
C19 C 0.6066(7) 0.2555(5) -0.1651(5) 0.043(2) Uani 1 1 d . . .
H19A H 0.6485 0.2115 -0.1766 0.051 Uiso 1 1 calc R . .
H19B H 0.5788 0.2852 -0.2113 0.051 Uiso 1 1 calc R . .
C20 C 0.6919(9) 0.3008(6) -0.1072(6) 0.069(3) Uani 1 1 d . . .
H20A H 0.7586 0.3157 -0.1256 0.103 Uiso 1 1 calc R . .
H20B H 0.7215 0.2713 -0.0617 0.103 Uiso 1 1 calc R . .
H20C H 0.6515 0.3450 -0.0963 0.103 Uiso 1 1 calc R . .
C21 C -0.0096(6) 0.1725(4) -0.3746(4) 0.0283(15) Uani 1 1 d . . .
H21A H -0.0696 0.2118 -0.3778 0.034 Uiso 1 1 calc R . .
H21B H 0.0614 0.1959 -0.3834 0.034 Uiso 1 1 calc R . .
C22 C -0.0593(6) 0.1162(4) -0.4360(4) 0.0311(16) Uani 1 1 d . . .
H22A H 0.0039 0.0801 -0.4365 0.037 Uiso 1 1 calc R . .
H22B H -0.0808 0.1423 -0.4845 0.037 Uiso 1 1 calc R . .
C23 C -0.1675(7) 0.0738(5) -0.4289(4) 0.0410(19) Uani 1 1 d . . .
H23A H -0.2321 0.1094 -0.4299 0.049 Uiso 1 1 calc R . .
H23B H -0.1471 0.0480 -0.3803 0.049 Uiso 1 1 calc R . .
C24 C -0.2118(8) 0.0171(5) -0.4910(5) 0.046(2) Uani 1 1 d . . .
H24A H -0.2813 -0.0086 -0.4840 0.069 Uiso 1 1 calc R . .
H24B H -0.1488 -0.0189 -0.4896 0.069 Uiso 1 1 calc R . .
H24C H -0.2339 0.0425 -0.5393 0.069 Uiso 1 1 calc R . .
C25 C 0.5603(6) 0.2034(4) 0.0886(4) 0.0328(16) Uani 1 1 d . . .
C26 C 0.6708(7) 0.2353(5) 0.1379(6) 0.056(3) Uani 1 1 d . . .
H26A H 0.7384 0.2197 0.1207 0.083 Uiso 1 1 calc R . .
H26B H 0.6819 0.2178 0.1890 0.083 Uiso 1 1 calc R . .
H26C H 0.6654 0.2895 0.1367 0.083 Uiso 1 1 calc R . .
C27 C 0.4467(8) 0.2203(6) 0.1069(6) 0.066(3) Uani 1 1 d . . .
H27A H 0.3803 0.1964 0.0703 0.099 Uiso 1 1 calc R . .
H27B H 0.4341 0.2741 0.1056 0.099 Uiso 1 1 calc R . .
H27C H 0.4516 0.2016 0.1568 0.099 Uiso 1 1 calc R . .
C28 C 0.3789(15) 0.5381(6) -0.1852(8) 0.081(4) Uani 1 1 d . . .
C29 C 0.3076(10) 0.4800(8) -0.2265(7) 0.090(4) Uani 1 1 d . A .
H29A H 0.2510 0.5006 -0.2710 0.135 Uiso 0.62(2) 1 calc PR A 1
H29B H 0.2643 0.4555 -0.1955 0.135 Uiso 0.62(2) 1 calc PR A 1
H29C H 0.3586 0.4437 -0.2415 0.135 Uiso 0.62(2) 1 calc PR A 1
H29D H 0.2510 0.5006 -0.2710 0.135 Uiso 0.38(2) 1 d PR A 2
H29E H 0.2643 0.4555 -0.1955 0.135 Uiso 0.38(2) 1 d PR A 2
H29F H 0.3586 0.4437 -0.2415 0.135 Uiso 0.38(2) 1 d PR A 2
C30 C 0.4714(16) 0.5057(11) -0.1130(10) 0.070(6) Uiso 0.62(2) 1 d P A 1
H30A H 0.5046 0.4593 -0.1256 0.104 Uiso 0.62(2) 1 calc PR A 1
H30B H 0.4314 0.4962 -0.0746 0.104 Uiso 0.62(2) 1 calc PR A 1
H30C H 0.5356 0.5416 -0.0942 0.104 Uiso 0.62(2) 1 calc PR A 1
O11 O 0.3915(14) 0.6033(9) -0.1932(8) 0.091(6) Uiso 0.62(2) 1 d P A 1
C30' C 0.294(2) 0.5953(13) -0.2260(14) 0.050(7) Uiso 0.38(2) 1 d P A 2
H30D H 0.2634 0.5811 -0.2785 0.075 Uiso 0.38(2) 1 calc PR A 2
H30E H 0.3343 0.6432 -0.2222 0.075 Uiso 0.38(2) 1 calc PR A 2
H30F H 0.2276 0.5993 -0.2041 0.075 Uiso 0.38(2) 1 calc PR A 2
O11' O 0.459(4) 0.562(3) -0.143(3) 0.169(18) Uiso 0.38(2) 1 d P A 2

loop_
_atom_site_aniso_label
_atom_site_aniso_U_11
_atom_site_aniso_U_22
_atom_site_aniso_U_33
_atom_site_aniso_U_23
_atom_site_aniso_U_13
_atom_site_aniso_U_12
Re1 0.02305(16) 0.02128(16) 0.02134(16) 0.00082(10) 0.00636(11) 0.00084(10)
Re2 0.02016(15) 0.02227(16) 0.02181(16) 0.00009(10) 0.00699(11) 0.00018(10)
Ag1 0.0324(3) 0.0351(3) 0.0280(3) 0.0053(2) -0.0004(2) 0.0028(2)
S1 0.0195(8) 0.0243(8) 0.0232(8) 0.0011(6) 0.0034(6) 0.0005(6)
S2 0.0213(8) 0.0249(8) 0.0209(8) 0.0005(6) 0.0041(6) 0.0013(6)
O1 0.040(3) 0.039(3) 0.046(3) -0.001(3) 0.006(3) 0.016(3)
O2 0.040(3) 0.045(3) 0.036(3) 0.014(2) 0.018(2) -0.001(2)
O3 0.063(4) 0.045(3) 0.048(4) -0.019(3) 0.014(3) -0.015(3)
O4 0.046(3) 0.043(3) 0.031(3) 0.008(2) 0.017(2) -0.009(3)
O5 0.046(3) 0.034(3) 0.029(3) -0.005(2) 0.007(2) -0.003(2)
O6 0.037(3) 0.045(3) 0.053(4) 0.000(3) 0.018(3) 0.016(3)
O7 0.036(3) 0.062(4) 0.044(3) 0.018(3) 0.024(3) 0.014(3)
O8 0.043(3) 0.055(4) 0.056(4) 0.029(3) 0.005(3) -0.005(3)
O9 0.046(4) 0.060(4) 0.071(4) 0.012(3) 0.027(3) 0.027(3)
O10 0.032(3) 0.052(3) 0.034(3) -0.013(3) 0.006(2) 0.004(2)
N1 0.022(3) 0.021(3) 0.021(3) -0.001(2) 0.006(2) 0.000(2)
N2 0.021(3) 0.023(3) 0.023(3) -0.002(2) 0.008(2) 0.000(2)
N3 0.028(3) 0.039(4) 0.025(3) 0.005(3) 0.006(2) 0.003(3)
C1 0.035(4) 0.030(4) 0.022(3) 0.002(3) 0.006(3) 0.002(3)
C2 0.023(4) 0.029(4) 0.024(4) -0.001(3) -0.003(3) 0.003(3)
C3 0.034(4) 0.036(4) 0.028(4) 0.003(3) 0.011(3) 0.000(3)
C4 0.020(3) 0.026(3) 0.030(4) -0.006(3) 0.003(3) 0.002(3)
C5 0.028(4) 0.031(4) 0.024(4) 0.003(3) 0.009(3) -0.002(3)
C6 0.026(4) 0.031(4) 0.028(4) 0.001(3) 0.009(3) -0.001(3)
C7 0.025(3) 0.032(4) 0.023(3) 0.004(3) 0.005(3) 0.002(3)
C8 0.018(3) 0.029(4) 0.036(4) 0.005(3) 0.009(3) 0.004(3)
C9 0.024(3) 0.026(3) 0.021(3) -0.001(3) 0.004(3) 0.002(3)
C10 0.024(3) 0.029(4) 0.022(3) 0.000(3) 0.004(3) 0.003(3)
C11 0.022(3) 0.036(4) 0.030(4) -0.001(3) 0.007(3) -0.002(3)
C12 0.020(3) 0.033(4) 0.021(3) 0.003(3) 0.004(3) 0.001(3)
C13 0.021(3) 0.031(4) 0.032(4) 0.008(3) 0.011(3) 0.003(3)
C14 0.029(4) 0.019(3) 0.024(3) -0.002(3) 0.014(3) 0.000(3)
C15 0.025(3) 0.029(4) 0.021(3) 0.001(3) 0.007(3) 0.006(3)
C16 0.020(3) 0.029(4) 0.028(4) -0.004(3) 0.008(3) -0.001(3)
C17 0.023(3) 0.028(4) 0.031(4) 0.005(3) 0.007(3) -0.003(3)
C18 0.036(4) 0.036(4) 0.040(5) -0.008(3) 0.014(4) -0.010(3)
C19 0.036(4) 0.038(4) 0.055(5) -0.007(4) 0.013(4) -0.012(3)
C20 0.051(6) 0.078(7) 0.076(7) -0.024(6) 0.017(5) -0.040(5)
C21 0.027(4) 0.032(4) 0.024(4) 0.002(3) 0.005(3) 0.001(3)
C22 0.032(4) 0.043(4) 0.017(3) -0.005(3) 0.005(3) -0.002(3)
C23 0.033(4) 0.053(5) 0.037(4) -0.004(4) 0.011(3) -0.010(4)
C24 0.043(5) 0.053(5) 0.038(5) 0.001(4) 0.005(4) -0.012(4)
C25 0.024(4) 0.035(4) 0.036(4) 0.001(3) 0.003(3) 0.004(3)
C26 0.031(5) 0.067(6) 0.067(6) -0.033(5) 0.011(4) -0.006(4)
C27 0.029(5) 0.093(8) 0.075(7) -0.037(6) 0.013(5) 0.007(5)
C28 0.140(13) 0.050(7) 0.092(9) -0.014(6) 0.092(10) -0.009(7)
C29 0.055(7) 0.148(12) 0.066(8) -0.023(8) 0.015(6) -0.032(7)

loop_
_atom_type_symbol
_atom_type_description
_atom_type_scat_dispersion_real
_atom_type_scat_dispersion_imag
_atom_type_scat_source
C C 0.0033 0.0016 'International Tables Vol C Tables 4.2.6.8 and 6.1.1.4'
H H 0.0000 0.0000 'International Tables Vol C Tables 4.2.6.8 and 6.1.1.4'
N N 0.0061 0.0033 'International Tables Vol C Tables 4.2.6.8 and 6.1.1.4'
O O 0.0106 0.0060 'International Tables Vol C Tables 4.2.6.8 and 6.1.1.4'
S S 0.1246 0.1234 'International Tables Vol C Tables 4.2.6.8 and 6.1.1.4'
Ag Ag -0.8971 1.1015 'International Tables Vol C Tables 4.2.6.8 and 6.1.1.4'
Re Re -1.0185 7.2310 'International Tables Vol C Tables 4.2.6.8 and 6.1.1.4'

loop_
_geom_angle_atom_site_label_1
_geom_angle_atom_site_label_2
_geom_angle_atom_site_label_3
_geom_angle
_geom_angle_site_symmetry_3
C2 Re1 C1 88.4(3) .
C2 Re1 C3 89.1(3) .
C1 Re1 C3 92.0(3) .
C2 Re1 N1 179.5(2) .
C1 Re1 N1 92.0(2) .
C3 Re1 N1 90.6(2) .
C2 Re1 S2 94.9(2) .
C1 Re1 S2 91.7(2) .
C3 Re1 S2 174.7(2) .
N1 Re1 S2 85.38(14) .
C2 Re1 S1 90.8(2) .
C1 Re1 S1 171.6(2) .
C3 Re1 S1 96.4(2) .
N1 Re1 S1 88.84(14) .
S2 Re1 S1 79.99(5) .
C6 Re2 C5 89.7(3) .
C6 Re2 C4 90.9(3) .
C5 Re2 C4 89.8(3) .
C6 Re2 N2 91.2(2) .
C5 Re2 N2 92.2(2) .
C4 Re2 N2 177.1(2) .
C6 Re2 S2 175.7(2) .
C5 Re2 S2 94.5(2) .
C4 Re2 S2 89.82(19) .
N2 Re2 S2 87.97(14) .
C6 Re2 S1 95.9(2) .
C5 Re2 S1 173.8(2) .
C4 Re2 S1 92.54(19) .
N2 Re2 S1 85.23(14) .
S2 Re2 S1 79.86(5) .
O7 Ag1 O10 82.5(2) .
O7 Ag1 S1 157.94(16) .
O10 Ag1 S1 119.48(14) .
O7 Ag1 O7 66.5(2) 3_655
O10 Ag1 O7 91.34(18) 3_655
S1 Ag1 O7 111.43(13) 3_655
C17 S1 Ag1 99.5(2) .
C17 S1 Re2 105.7(2) .
Ag1 S1 Re2 115.32(6) .
C17 S1 Re1 109.1(2) .
Ag1 S1 Re1 126.79(7) .
Re2 S1 Re1 99.09(5) .
C21 S2 Re1 106.0(2) .
C21 S2 Re2 110.5(2) .
Re1 S2 Re2 100.47(5) .
N3 O7 Ag1 116.9(4) .
N3 O7 Ag1 121.9(4) 3_655
Ag1 O7 Ag1 113.5(2) 3_655
C25 O10 Ag1 130.6(5) .
C11 N1 C7 116.1(5) .
C11 N1 Re1 120.1(4) .
C7 N1 Re1 123.6(4) .
C12 N2 C16 116.8(5) .
C12 N2 Re2 121.8(4) .
C16 N2 Re2 121.3(4) .
O9 N3 O8 122.1(6) .
O9 N3 O7 118.8(6) .
O8 N3 O7 119.0(6) .
O1 C1 Re1 176.4(6) .
O2 C2 Re1 179.3(6) .
O3 C3 Re1 178.7(7) .
O4 C4 Re2 178.6(6) .
O5 C5 Re2 179.5(6) .
O6 C6 Re2 177.7(6) .
N1 C7 C8 123.2(6) .
C7 C8 C9 120.1(6) .
C8 C9 C10 116.7(6) .
C8 C9 C14 123.1(6) 3
C10 C9 C14 120.1(6) 3
C11 C10 C9 119.9(6) .
N1 C11 C10 123.9(6) .
N2 C12 C13 123.1(6) .
C12 C13 C14 119.9(6) .
C15 C14 C13 117.2(6) .
C15 C14 C9 122.3(6) 3
C13 C14 C9 120.4(6) 3
C16 C15 C14 119.6(6) .
N2 C16 C15 123.4(6) .
C18 C17 S1 113.2(5) .
C17 C18 C19 111.7(6) .
C20 C19 C18 113.1(8) .
C22 C21 S2 114.3(5) .
C21 C22 C23 114.8(6) .
C22 C23 C24 112.5(7) .
O10 C25 C26 121.6(7) .
O10 C25 C27 121.0(7) .
C26 C25 C27 117.3(7) .
O11' C28 O11 66(2) .
O11' C28 C29 155(3) .
O11 C28 C29 136.7(17) .
O11' C28 C30' 113(3) .
O11 C28 C30' 49.1(12) .
C29 C28 C30' 91.5(16) .
O11' C28 C30 47(3) .
O11 C28 C30 112.9(15) .
C29 C28 C30 110.2(12) .
C30' C28 C30 153.0(14) .

loop_
_geom_bond_atom_site_label_1
_geom_bond_atom_site_label_2
_geom_bond_distance
_geom_bond_site_symmetry_2
Re1 C2 1.907(7) .
Re1 C1 1.909(7) .
Re1 C3 1.914(8) .
Re1 N1 2.213(5) .
Re1 S2 2.4963(16) .
Re1 S1 2.5356(16) .
Re2 C6 1.919(7) .
Re2 C5 1.923(7) .
Re2 C4 1.926(7) .
Re2 N2 2.230(5) .
Re2 S2 2.5135(16) .
Re2 S1 2.5253(16) .
Ag1 O7 2.308(5) .
Ag1 O10 2.432(5) .
Ag1 S1 2.4405(17) .
Ag1 O7 2.542(5) 3_655
S1 C17 1.847(7) .
S2 C21 1.838(7) .
O1 C1 1.152(8) .
O2 C2 1.160(8) .
O3 C3 1.157(9) .
O4 C4 1.145(8) .
O5 C5 1.154(8) .
O6 C6 1.153(8) .
O7 N3 1.259(8) .
O7 Ag1 2.542(5) 3_655
O8 N3 1.233(8) .
O9 N3 1.232(8) .
O10 C25 1.202(9) .
N1 C11 1.347(8) .
N1 C7 1.354(8) .
N2 C12 1.348(8) .
N2 C16 1.350(8) .
C7 C8 1.377(9) .
C8 C9 1.388(9) .
C9 C10 1.394(9) .
C9 C14 1.487(9) 3
C10 C11 1.367(9) .
C12 C13 1.389(9) .
C13 C14 1.394(9) .
C14 C15 1.392(9) .
C14 C9 1.487(9) 3
C15 C16 1.389(9) .
C17 C18 1.516(10) .
C18 C19 1.522(11) .
C19 C20 1.493(11) .
C21 C22 1.520(9) .
C22 C23 1.522(10) .
C23 C24 1.524(11) .
C25 C26 1.479(11) .
C25 C27 1.501(11) .
C28 O11' 1.13(4) .
C28 O11 1.201(17) .
C28 C29 1.426(17) .
C28 C30' 1.49(3) .
C28 C30 1.59(2) .
